data_2235791
loop_
_publ_author_name
'Tiritiris, Ioannis'
'Kantlehner, Willi'

_publ_section_title
;
 1-Benzyl-2-dimethylamino-3-methyl-3,4,5,6-tetrahydropyrimidin-1-ium
 bromide
;
_journal_coeditor_code FJ2572
_journal_issue 8
_journal_name_full 'Acta Crystallographica Section E'
_journal_page_first o2308
_journal_paper_doi 10.1107/S1600536812029224
_journal_volume 68
_journal_year 2012
_chemical_formula_iupac 'C14 H22 N3 +, Br -'
_chemical_formula_moiety 'C14 H22 N3 +, Br -'
_chemical_formula_sum 'C14 H22 Br N3'
_chemical_formula_weight 312.25
_chemical_melting_point 402
_chemical_name_systematic
;
1-Benzyl-2-dimethylamino-3-methyl-3,4,5,6-tetrahydropyrimidin-1-ium bromide
;
_space_group_IT_number 14
_symmetry_cell_setting monoclinic
_symmetry_space_group_name_Hall '-P 2yn'
_symmetry_space_group_name_H-M 'P 1 21/n 1'
_atom_sites_solution_hydrogens difmap
_atom_sites_solution_primary direct
_atom_sites_solution_secondary difmap
_audit_creation_method SHELXL97
_cell_angle_alpha 90.00
_cell_angle_beta 93.332(8)
_cell_angle_gamma 90.00
_cell_formula_units_Z 4
_cell_length_a 10.7814(7)
_cell_length_b 11.8538(8)
_cell_length_c 11.4782(8)
_cell_measurement_reflns_used 3536
_cell_measurement_temperature 293(2)
_cell_measurement_theta_max 28.09
_cell_measurement_theta_min 2.47
_cell_volume 1464.44(17)
_computing_cell_refinement 'SCALEPACK (Otwinowski & Minor, 1997)'
_computing_data_collection 'COLLECT (Hooft, 2004)'
_computing_data_reduction 'SCALEPACK (Otwinowski & Minor, 1997)'
_computing_molecular_graphics 'DIAMOND (Brandenburg & Putz, 2005)'
_computing_publication_material 'SHELXL97 (Sheldrick, 2008)'
_computing_structure_refinement 'SHELXL97 (Sheldrick, 2008)'
_computing_structure_solution 'SHELXS97 (Sheldrick, 2008)'
_diffrn_ambient_temperature 293(2)
_diffrn_measured_fraction_theta_full 0.989
_diffrn_measured_fraction_theta_max 0.989
_diffrn_measurement_device_type 'Bruker--Nonius KappaCCD'
_diffrn_measurement_method '\f scans, and \w scans'
_diffrn_radiation_monochromator graphite
_diffrn_radiation_source 'sealed tube'
_diffrn_radiation_type MoK\a
_diffrn_radiation_wavelength 0.71073
_diffrn_reflns_av_R_equivalents 0.0643
_diffrn_reflns_av_sigmaI/netI 0.0618
_diffrn_reflns_limit_h_max 14
_diffrn_reflns_limit_h_min -14
_diffrn_reflns_limit_k_max 15
_diffrn_reflns_limit_k_min -15
_diffrn_reflns_limit_l_max 15
_diffrn_reflns_limit_l_min -15
_diffrn_reflns_number 14052
_diffrn_reflns_theta_full 28.09
_diffrn_reflns_theta_max 28.09
_diffrn_reflns_theta_min 2.47
_diffrn_standards_interval_count 0
_diffrn_standards_interval_time 0
_diffrn_standards_number 0
_exptl_absorpt_coefficient_mu 2.795
_exptl_absorpt_correction_T_max 0.695
_exptl_absorpt_correction_T_min 0.552
_exptl_absorpt_correction_type multi-scan
_exptl_absorpt_process_details '(Blessing, 1995)'
_exptl_crystal_colour colorless
_exptl_crystal_density_diffrn 1.416
_exptl_crystal_density_method 'not measured'
_exptl_crystal_description block
_exptl_crystal_F_000 648
_exptl_crystal_size_max 0.24
_exptl_crystal_size_mid 0.17
_exptl_crystal_size_min 0.13
_refine_diff_density_max 0.341
_refine_diff_density_min -0.490
_refine_ls_extinction_method none
_refine_ls_goodness_of_fit_ref 0.806
_refine_ls_hydrogen_treatment constr
_refine_ls_matrix_type full
_refine_ls_number_parameters 166
_refine_ls_number_reflns 3536
_refine_ls_number_restraints 0
_refine_ls_restrained_S_all 0.806
_refine_ls_R_factor_all 0.0880
_refine_ls_R_factor_gt 0.0351
_refine_ls_shift/su_max 0.000
_refine_ls_shift/su_mean 0.000
_refine_ls_structure_factor_coef Fsqd
_refine_ls_weighting_details 'calc w=1/[\s^2^(Fo^2^)+(0.0441P)^2^] where P=(Fo^2^+2Fc^2^)/3'
_refine_ls_weighting_scheme calc
_refine_ls_wR_factor_gt 0.0770
_refine_ls_wR_factor_ref 0.0889
_reflns_number_gt 1812
_reflns_number_total 3536
_reflns_threshold_expression I>2\s(I)
_cod_data_source_file fj2572.cif
_cod_data_source_block I
_cod_original_sg_symbol_H-M 'P 21/n'
_cod_database_code 2235791
_cod_database_fobs_code 2235791

loop_
_symmetry_equiv_pos_as_xyz
'x, y, z'
'-x+1/2, y+1/2, -z+1/2'
'-x, -y, -z'
'x-1/2, -y-1/2, z-1/2'

loop_
_atom_site_type_symbol
_atom_site_label
_atom_site_fract_x
_atom_site_fract_y
_atom_site_fract_z
_atom_site_U_iso_or_equiv
_atom_site_adp_type
_atom_site_calc_flag
_atom_site_refinement_flags
_atom_site_occupancy
_atom_site_symmetry_multiplicity
Br Br1 0.19725(3) 0.75077(3) 0.59957(2) 0.05182(11) Uani d . 1 1
N N1 0.1492(2) 0.20807(19) 0.58797(18) 0.0347(5) Uani d . 1 1
N N2 0.3599(2) 0.2078(2) 0.5530(2) 0.0391(6) Uani d . 1 1
N N3 0.2549(2) 0.37602(18) 0.57696(19) 0.0354(5) Uani d . 1 1
C C1 0.2552(3) 0.2632(2) 0.5746(2) 0.0318(6) Uani d . 1 1
C C2 0.3930(4) 0.1018(3) 0.6102(3) 0.0572(10) Uani d . 1 1
H H2A 0.3435 0.0914 0.6762 0.086 Uiso calc R 1 1
H H2B 0.4794 0.1030 0.6359 0.086 Uiso calc R 1 1
H H2C 0.3781 0.0407 0.5562 0.086 Uiso calc R 1 1
C C3 0.4411(3) 0.2456(3) 0.4638(3) 0.0568(8) Uani d . 1 1
H H3A 0.4046 0.3098 0.4239 0.085 Uiso calc R 1 1
H H3B 0.4517 0.1858 0.4090 0.085 Uiso calc R 1 1
H H3C 0.5205 0.2663 0.4998 0.085 Uiso calc R 1 1
C C4 0.3625(3) 0.4382(3) 0.6263(3) 0.0514(9) Uani d . 1 1
H H4A 0.4187 0.3869 0.6668 0.077 Uiso calc R 1 1
H H4B 0.3356 0.4941 0.6799 0.077 Uiso calc R 1 1
H H4C 0.4039 0.4745 0.5647 0.077 Uiso calc R 1 1
C C5 0.1329(3) 0.4295(2) 0.5823(3) 0.0454(8) Uani d . 1 1
H H5A 0.0836 0.4167 0.5101 0.054 Uiso calc R 1 1
H H5B 0.1424 0.5102 0.5937 0.054 Uiso calc R 1 1
C C6 0.0696(3) 0.3774(3) 0.6841(3) 0.0459(8) Uani d . 1 1
H H6A 0.1211 0.3866 0.7556 0.055 Uiso calc R 1 1
H H6B -0.0096 0.4141 0.6938 0.055 Uiso calc R 1 1
C C7 0.0500(3) 0.2536(3) 0.6579(2) 0.0431(6) Uani d . 1 1
H H7A 0.0485 0.2120 0.7306 0.052 Uiso calc R 1 1
H H7B -0.0297 0.2433 0.6156 0.052 Uiso calc R 1 1
C C8 0.1207(3) 0.0990(2) 0.5305(3) 0.0468(8) Uani d . 1 1
H H8A 0.0320 0.0857 0.5304 0.056 Uiso calc R 1 1
H H8B 0.1620 0.0393 0.5757 0.056 Uiso calc R 1 1
C C9 0.1602(3) 0.0927(2) 0.4063(2) 0.0379(7) Uani d . 1 1
C C10 0.2077(3) -0.0062(2) 0.3643(3) 0.0461(8) Uani d . 1 1
H H10 0.2187 -0.0681 0.4136 0.055 Uiso calc R 1 1
C C11 0.2395(4) -0.0142(3) 0.2485(3) 0.0548(9) Uani d . 1 1
H H11 0.2696 -0.0818 0.2203 0.066 Uiso calc R 1 1
C C12 0.2262(3) 0.0771(3) 0.1770(3) 0.0499(8) Uani d . 1 1
H H12 0.2500 0.0725 0.1005 0.060 Uiso calc R 1 1
C C13 0.1780(3) 0.1759(3) 0.2172(2) 0.0476(8) Uani d . 1 1
H H13 0.1687 0.2378 0.1677 0.057 Uiso calc R 1 1
C C14 0.1432(3) 0.1838(3) 0.3311(2) 0.0438(7) Uani d . 1 1
H H14 0.1084 0.2502 0.3573 0.053 Uiso calc R 1 1

loop_
_atom_site_aniso_label
_atom_site_aniso_U_11
_atom_site_aniso_U_22
_atom_site_aniso_U_33
_atom_site_aniso_U_12
_atom_site_aniso_U_13
_atom_site_aniso_U_23
Br1 0.0600(2) 0.05218(17) 0.04289(15) 0.00288(19) -0.00030(12) -0.00128(17)
N1 0.0360(15) 0.0377(11) 0.0313(11) -0.0062(10) 0.0099(10) -0.0045(9)
N2 0.0390(16) 0.0448(12) 0.0343(12) 0.0072(11) 0.0088(10) 0.0030(10)
N3 0.0341(14) 0.0334(11) 0.0388(12) -0.0005(11) 0.0021(10) 0.0032(10)
C1 0.0370(16) 0.0352(14) 0.0235(10) -0.0006(14) 0.0039(10) 0.0005(12)
C2 0.070(3) 0.0494(19) 0.0523(19) 0.0201(18) 0.0041(17) 0.0071(15)
C3 0.0417(18) 0.084(2) 0.0465(15) 0.001(2) 0.0164(13) 0.005(2)
C4 0.050(2) 0.0432(18) 0.060(2) -0.0141(15) -0.0044(16) -0.0041(15)
C5 0.049(2) 0.0398(16) 0.0476(17) 0.0102(14) 0.0023(15) 0.0022(13)
C6 0.040(2) 0.0494(17) 0.0488(17) 0.0084(14) 0.0080(14) -0.0109(14)
C7 0.0351(15) 0.0513(15) 0.0440(13) -0.0046(18) 0.0115(11) -0.0070(17)
C8 0.060(2) 0.0419(16) 0.0397(16) -0.0175(15) 0.0171(15) -0.0114(13)
C9 0.0402(19) 0.0373(14) 0.0369(14) -0.0109(13) 0.0086(12) -0.0076(12)
C10 0.059(2) 0.0329(14) 0.0465(17) -0.0021(14) 0.0074(15) -0.0029(12)
C11 0.068(3) 0.047(2) 0.0509(17) 0.0033(17) 0.0159(16) -0.0164(16)
C12 0.052(2) 0.064(2) 0.0343(15) -0.0064(17) 0.0079(14) -0.0130(15)
C13 0.054(2) 0.0525(19) 0.0350(15) -0.0053(16) -0.0051(14) 0.0023(13)
C14 0.049(2) 0.0402(17) 0.0417(16) 0.0005(14) -0.0004(14) -0.0076(13)

loop_
_atom_type_symbol
_atom_type_description
_atom_type_scat_dispersion_real
_atom_type_scat_dispersion_imag
_atom_type_scat_source
C C 0.0033 0.0016 'International Tables Vol C Tables 4.2.6.8 and 6.1.1.4'
N N 0.0061 0.0033 'International Tables Vol C Tables 4.2.6.8 and 6.1.1.4'
H H 0.0000 0.0000 'International Tables Vol C Tables 4.2.6.8 and 6.1.1.4'
Br Br -0.2901 2.4595 'International Tables Vol C Tables 4.2.6.8 and 6.1.1.4'

loop_
_geom_angle_atom_site_label_1
_geom_angle_atom_site_label_2
_geom_angle_atom_site_label_3
_geom_angle
C1 N1 C8 122.4(2)
C1 N1 C7 122.5(2)
C8 N1 C7 115.1(2)
C1 N2 C2 121.8(3)
C1 N2 C3 121.7(2)
C2 N2 C3 116.3(3)
C1 N3 C4 120.6(3)
C1 N3 C5 115.9(2)
C4 N3 C5 117.4(2)
N1 C1 N3 118.9(3)
N1 C1 N2 121.2(3)
N3 C1 N2 119.8(3)
N2 C2 H2A 109.5
N2 C2 H2B 109.5
H2A C2 H2B 109.5
N2 C2 H2C 109.5
H2A C2 H2C 109.5
H2B C2 H2C 109.5
N2 C3 H3A 109.5
N2 C3 H3B 109.5
H3A C3 H3B 109.5
N2 C3 H3C 109.5
H3A C3 H3C 109.5
H3B C3 H3C 109.5
N3 C4 H4A 109.5
N3 C4 H4B 109.5
H4A C4 H4B 109.5
N3 C4 H4C 109.5
H4A C4 H4C 109.5
H4B C4 H4C 109.5
N3 C5 C6 107.6(2)
N3 C5 H5A 110.2
C6 C5 H5A 110.2
N3 C5 H5B 110.2
C6 C5 H5B 110.2
H5A C5 H5B 108.5
C7 C6 C5 107.8(2)
C7 C6 H6A 110.1
C5 C6 H6A 110.1
C7 C6 H6B 110.1
C5 C6 H6B 110.1
H6A C6 H6B 108.5
N1 C7 C6 111.4(2)
N1 C7 H7A 109.3
C6 C7 H7A 109.3
N1 C7 H7B 109.3
C6 C7 H7B 109.3
H7A C7 H7B 108.0
N1 C8 C9 113.7(2)
N1 C8 H8A 108.8
C9 C8 H8A 108.8
N1 C8 H8B 108.8
C9 C8 H8B 108.8
H8A C8 H8B 107.7
C10 C9 C14 118.9(3)
C10 C9 C8 120.1(3)
C14 C9 C8 120.9(3)
C9 C10 C11 120.6(3)
C9 C10 H10 119.7
C11 C10 H10 119.7
C12 C11 C10 119.9(3)
C12 C11 H11 120.1
C10 C11 H11 120.1
C11 C12 C13 120.3(3)
C11 C12 H12 119.9
C13 C12 H12 119.9
C12 C13 C14 120.3(3)
C12 C13 H13 119.9
C14 C13 H13 119.9
C13 C14 C9 120.1(3)
C13 C14 H14 120.0
C9 C14 H14 120.0

loop_
_geom_bond_atom_site_label_1
_geom_bond_atom_site_label_2
_geom_bond_distance
N1 C1 1.333(4)
N1 C8 1.476(3)
N1 C7 1.476(3)
N2 C1 1.341(4)
N2 C2 1.453(4)
N2 C3 1.456(4)
N3 C1 1.338(3)
N3 C4 1.461(4)
N3 C5 1.464(4)
C2 H2A 0.9600
C2 H2B 0.9600
C2 H2C 0.9600
C3 H3A 0.9600
C3 H3B 0.9600
C3 H3C 0.9600
C4 H4A 0.9600
C4 H4B 0.9600
C4 H4C 0.9600
C5 C6 1.518(4)
C5 H5A 0.9700
C5 H5B 0.9700
C6 C7 1.511(4)
C6 H6A 0.9700
C6 H6B 0.9700
C7 H7A 0.9700
C7 H7B 0.9700
C8 C9 1.513(4)
C8 H8A 0.9700
C8 H8B 0.9700
C9 C10 1.377(4)
C9 C14 1.387(4)
C10 C11 1.395(4)
C10 H10 0.9300
C11 C12 1.361(4)
C11 H11 0.9300
C12 C13 1.372(4)
C12 H12 0.9300
C13 C14 1.385(4)
C13 H13 0.9300
C14 H14 0.9300

loop_
_geom_torsion_atom_site_label_1
_geom_torsion_atom_site_label_2
_geom_torsion_atom_site_label_3
_geom_torsion_atom_site_label_4
_geom_torsion
C8 N1 C1 N3 147.7(3)
C7 N1 C1 N3 -30.0(4)
C8 N1 C1 N2 -28.8(4)
C7 N1 C1 N2 153.4(3)
C4 N3 C1 N1 145.8(3)
C5 N3 C1 N1 -6.1(3)
C4 N3 C1 N2 -37.6(4)
C5 N3 C1 N2 170.5(2)
C2 N2 C1 N1 -39.7(4)
C3 N2 C1 N1 135.0(3)
C2 N2 C1 N3 143.8(3)
C3 N2 C1 N3 -41.6(4)
C1 N3 C5 C6 52.6(3)
C4 N3 C5 C6 -100.2(3)
N3 C5 C6 C7 -63.5(3)
C1 N1 C7 C6 14.4(4)
C8 N1 C7 C6 -163.5(3)
C5 C6 C7 N1 31.7(3)
C1 N1 C8 C9 -40.3(4)
C7 N1 C8 C9 137.6(3)
N1 C8 C9 C10 142.5(3)
N1 C8 C9 C14 -41.0(4)
C14 C9 C10 C11 0.7(5)
C8 C9 C10 C11 177.3(3)
C9 C10 C11 C12 1.6(5)
C10 C11 C12 C13 -2.1(5)
C11 C12 C13 C14 0.4(5)
C12 C13 C14 C9 1.8(5)
C10 C9 C14 C13 -2.4(5)
C8 C9 C14 C13 -178.9(3)

loop_
_cod_related_entry_id
_cod_related_entry_database
_cod_related_entry_code
1 ChemSpider 30657953
